data_1503164
loop_
_publ_author_name
'Mani, Ganesan'
'Guchhait, Tapas'
'Kumar, Rajnish'
'Kumar, Shanish'

_publ_section_title
;
 Macrocyclic and acyclic molecules synthesized from dipyrrolylmethanes:
 receptors for anions.
;
_journal_issue 17
_journal_name_full 'Organic letters'
_journal_page_first 3910
_journal_page_last 3913
_journal_paper_doi 10.1021/ol101598e
_journal_volume 12
_journal_year 2010
_chemical_formula_sum 'C32 H50 N6 O2'
_chemical_formula_weight 550.78
_chemical_name_common diazacalix[2]diethyldipyrrolylmethane
_chemical_name_systematic
;
 ?
;
_space_group_IT_number 2
_symmetry_cell_setting triclinic
_symmetry_space_group_name_Hall '-P 1'
_symmetry_space_group_name_H-M 'P -1'
_atom_sites_solution_hydrogens geom
_atom_sites_solution_primary direct
_atom_sites_solution_secondary difmap
_audit_creation_method SHELXL-97
_cell_angle_alpha 78.683(13)
_cell_angle_beta 88.669(13)
_cell_angle_gamma 73.136(13)
_cell_formula_units_Z 2
_cell_length_a 6.897(5)
_cell_length_b 11.772(8)
_cell_length_c 20.837(14)
_cell_measurement_reflns_used 7426
_cell_measurement_temperature 293(2)
_cell_measurement_theta_max 28.37
_cell_measurement_theta_min 1
_cell_volume 1586.5(19)
_computing_structure_refinement 'SHELXL-97 (Sheldrick, 2008)'
_computing_structure_solution 'SHELXS-97 (Sheldrick, 1990)'
_diffrn_ambient_temperature 293(2)
_diffrn_measured_fraction_theta_full 0.991
_diffrn_measured_fraction_theta_max 0.933
_diffrn_measurement_device_type 'Bruker-APEX-II CCD area detector'
_diffrn_measurement_method hemisphere
_diffrn_radiation_monochromator graphite
_diffrn_radiation_source 'fine-focus sealed tube'
_diffrn_radiation_type MoK\a
_diffrn_radiation_wavelength 0.71073
_diffrn_reflns_av_R_equivalents 0.0515
_diffrn_reflns_av_sigmaI/netI 0.0691
_diffrn_reflns_limit_h_max 9
_diffrn_reflns_limit_h_min -9
_diffrn_reflns_limit_k_max 15
_diffrn_reflns_limit_k_min -14
_diffrn_reflns_limit_l_max 24
_diffrn_reflns_limit_l_min -27
_diffrn_reflns_number 21890
_diffrn_reflns_theta_full 25.00
_diffrn_reflns_theta_max 28.37
_diffrn_reflns_theta_min 1.00
_exptl_absorpt_coefficient_mu 0.073
_exptl_absorpt_correction_T_max 0.995
_exptl_absorpt_correction_T_min 0.977
_exptl_absorpt_correction_type multi-scan
_exptl_absorpt_process_details SADABS
_exptl_crystal_colour Colorless
_exptl_crystal_density_diffrn 1.153
_exptl_crystal_density_meas ?
_exptl_crystal_density_method 'not measured'
_exptl_crystal_description Prism
_exptl_crystal_F_000 600
_exptl_crystal_size_max 0.312
_exptl_crystal_size_mid 0.280
_exptl_crystal_size_min 0.070
_refine_diff_density_max 0.461
_refine_diff_density_min -0.399
_refine_diff_density_rms 0.039
_refine_ls_extinction_method none
_refine_ls_goodness_of_fit_ref 1.017
_refine_ls_hydrogen_treatment mixed
_refine_ls_matrix_type full
_refine_ls_number_parameters 379
_refine_ls_number_reflns 7426
_refine_ls_number_restraints 360
_refine_ls_restrained_S_all 1.007
_refine_ls_R_factor_all 0.1402
_refine_ls_R_factor_gt 0.0693
_refine_ls_shift/su_max 0.000
_refine_ls_shift/su_mean 0.000
_refine_ls_structure_factor_coef Fsqd
_refine_ls_weighting_details 'calc w=1/[\s^2^(Fo^2^)+(0.0568P)^2^+0.6746P] where P=(Fo^2^+2Fc^2^)/3'
_refine_ls_weighting_scheme calc
_refine_ls_wR_factor_gt 0.1396
_refine_ls_wR_factor_ref 0.1690
_reflns_number_gt 4082
_reflns_number_total 7426
_reflns_threshold_expression >2\s(I)
_cod_data_source_file ol101598e_si_002.cif
_cod_data_source_block gmtg072_2a.2H2O
_cod_depositor_comments
;
The following automatic conversions were performed:

'_symmetry_cell_setting' value 'Triclinic' changed to 'triclinic'
according to /home/saulius/struct/CIF-dictionaries/cif_core.dic
dictionary named 'cif_core.dic' version 2.4.2 from 2011-04-26.

Automatic conversion script
Id: cif_fix_values 1715 2011-07-08 13:25:40Z adriana 

The following automatic conversions were performed:

'_exptl_crystal_density_meas' value 'not measured' was changed to '?'
- the value is perceived as not measured.

Automatic conversion script
Id: cif_fix_values 3008 2015-01-20 13:52:24Z robertas 
;
_cod_original_sg_symbol_H-M P-1
_cod_database_code 1503164

loop_
_symmetry_equiv_pos_as_xyz
'x, y, z'
'-x, -y, -z'

loop_
_atom_site_label
_atom_site_type_symbol
_atom_site_fract_x
_atom_site_fract_y
_atom_site_fract_z
_atom_site_U_iso_or_equiv
_atom_site_adp_type
_atom_site_occupancy
_atom_site_symmetry_multiplicity
_atom_site_calc_flag
_atom_site_refinement_flags
N1 N 0.8435(3) 0.42200(18) 0.13949(9) 0.0438(5) Uani 1 1 d U
N2 N 0.4349(3) 0.64505(17) 0.12729(9) 0.0403(5) Uani 1 1 d U
H2A H 0.4187 0.6114 0.1668 0.048 Uiso 1 1 calc R
N3 N 0.4771(3) 0.79561(17) 0.22543(9) 0.0411(5) Uani 1 1 d U
H3A H 0.5711 0.7572 0.2031 0.049 Uiso 1 1 calc R
N4 N 0.7586(3) 0.63153(18) 0.34761(9) 0.0424(5) Uani 1 1 d U
N5 N 0.5771(3) 0.40281(17) 0.37107(9) 0.0416(5) Uani 1 1 d U
H5A H 0.5225 0.4329 0.3324 0.050 Uiso 1 1 calc R
N6 N 0.7536(3) 0.25056(18) 0.27060(10) 0.0450(5) Uani 1 1 d U
H6A H 0.8210 0.2854 0.2904 0.054 Uiso 1 1 calc R
O1 O 0.9322(3) 0.4911(3) 0.25410(12) 0.0993(10) Uani 1 1 d D
O2 O 1.3340(3) 0.4766(2) 0.24128(10) 0.0758(6) Uani 1 1 d D
C1 C 1.0019(4) 0.4613(3) 0.10154(14) 0.0634(8) Uani 1 1 d U
H1A H 1.1219 0.4413 0.1289 0.095 Uiso 1 1 calc R
H1B H 0.9557 0.5473 0.0857 0.095 Uiso 1 1 calc R
H1C H 1.0321 0.4210 0.0651 0.095 Uiso 1 1 calc R
C2 C 0.6570(4) 0.4545(2) 0.09817(12) 0.0497(6) Uani 1 1 d U
H2B H 0.5648 0.4128 0.1205 0.060 Uiso 1 1 calc R
H2C H 0.6915 0.4258 0.0576 0.060 Uiso 1 1 calc R
C3 C 0.5508(4) 0.5860(2) 0.08222(11) 0.0421(5) Uani 1 1 d U
C4 C 0.5389(4) 0.6702(2) 0.02648(12) 0.0491(6) Uani 1 1 d U
H4A H 0.6028 0.6565 -0.0122 0.059 Uiso 1 1 calc R
C5 C 0.4121(4) 0.7826(2) 0.03753(12) 0.0464(6) Uani 1 1 d U
H5B H 0.3781 0.8554 0.0073 0.056 Uiso 1 1 calc R
C6 C 0.3486(3) 0.7655(2) 0.10015(11) 0.0381(5) Uani 1 1 d U
C7 C 0.1995(3) 0.8502(2) 0.13694(11) 0.0409(5) Uani 1 1 d U
C8 C 0.1505(4) 0.9819(2) 0.09821(13) 0.0499(6) Uani 1 1 d U
H8A H 0.1130 0.9834 0.0534 0.060 Uiso 1 1 calc R
H8B H 0.0336 1.0311 0.1169 0.060 Uiso 1 1 calc R
C9 C 0.3210(5) 1.0398(3) 0.09704(15) 0.0642(8) Uani 1 1 d U
H9A H 0.2797 1.1194 0.0700 0.096 Uiso 1 1 calc R
H9B H 0.4392 0.9911 0.0796 0.096 Uiso 1 1 calc R
H9C H 0.3518 1.0456 0.1408 0.096 Uiso 1 1 calc R
C10 C 0.0009(4) 0.8121(2) 0.14480(13) 0.0523(6) Uani 1 1 d U
H10A H 0.0322 0.7307 0.1709 0.063 Uiso 1 1 calc R
H10B H -0.0932 0.8656 0.1689 0.063 Uiso 1 1 calc R
C11 C -0.1028(5) 0.8146(3) 0.08135(16) 0.0740(9) Uani 1 1 d U
H11A H -0.2162 0.7830 0.0906 0.111 Uiso 1 1 calc R
H11B H -0.0087 0.7660 0.0558 0.111 Uiso 1 1 calc R
H11C H -0.1495 0.8965 0.0573 0.111 Uiso 1 1 calc R
C12 C 0.2783(4) 0.8464(2) 0.20451(11) 0.0414(5) Uani 1 1 d U
C13 C 0.1800(4) 0.8993(2) 0.25386(13) 0.0547(7) Uani 1 1 d U
H13A H 0.0430 0.9411 0.2535 0.066 Uiso 1 1 calc R
C14 C 0.3216(4) 0.8794(2) 0.30482(13) 0.0541(7) Uani 1 1 d U
H14A H 0.2946 0.9059 0.3442 0.065 Uiso 1 1 calc R
C15 C 0.5054(4) 0.8147(2) 0.28725(12) 0.0438(6) Uani 1 1 d U
C16 C 0.7027(4) 0.7643(2) 0.32380(12) 0.0501(6) Uani 1 1 d U
H16A H 0.6980 0.8031 0.3610 0.060 Uiso 1 1 calc R
H16B H 0.8075 0.7835 0.2956 0.060 Uiso 1 1 calc R
C17 C 0.9563(4) 0.5926(3) 0.38253(15) 0.0682(8) Uani 1 1 d U
H17A H 0.9960 0.5063 0.3975 0.102 Uiso 1 1 calc R
H17B H 0.9468 0.6313 0.4194 0.102 Uiso 1 1 calc R
H17C H 1.0554 0.6145 0.3535 0.102 Uiso 1 1 calc R
C18 C 0.6028(4) 0.6003(2) 0.39152(12) 0.0475(6) Uani 1 1 d U
H18A H 0.4707 0.6381 0.3696 0.057 Uiso 1 1 calc R
H18B H 0.6037 0.6336 0.4305 0.057 Uiso 1 1 calc R
C19 C 0.6322(4) 0.4682(2) 0.41147(11) 0.0426(5) Uani 1 1 d U
C20 C 0.7103(4) 0.3887(3) 0.46771(12) 0.0529(6) Uani 1 1 d U
H20A H 0.7594 0.4074 0.5043 0.063 Uiso 1 1 calc R
C21 C 0.7042(4) 0.2729(2) 0.46105(12) 0.0500(6) Uani 1 1 d U
H21A H 0.7492 0.2020 0.4924 0.060 Uiso 1 1 calc R
C22 C 0.6211(3) 0.2826(2) 0.40084(11) 0.0409(5) Uani 1 1 d U
C23 C 0.5563(4) 0.1922(2) 0.37034(12) 0.0454(6) Uani 1 1 d U
C24 C 0.3218(4) 0.2204(3) 0.37480(15) 0.0613(7) Uani 1 1 d U
H24A H 0.2590 0.2983 0.3468 0.074 Uiso 1 1 calc R
H24B H 0.2801 0.1598 0.3577 0.074 Uiso 1 1 calc R
C25 C 0.2425(5) 0.2232(3) 0.44259(17) 0.0892(11) Uani 1 1 d U
H25A H 0.0970 0.2474 0.4403 0.134 Uiso 1 1 calc R
H25B H 0.2882 0.2800 0.4610 0.134 Uiso 1 1 calc R
H25C H 0.2917 0.1441 0.4697 0.134 Uiso 1 1 calc R
C26 C 0.6566(4) 0.0620(2) 0.40821(14) 0.0582(7) Uani 1 1 d U
H26A H 0.6301 0.0594 0.4543 0.070 Uiso 1 1 calc R
H26B H 0.5918 0.0082 0.3935 0.070 Uiso 1 1 calc R
C27 C 0.8831(4) 0.0136(3) 0.40120(15) 0.0713(9) Uani 1 1 d U
H27A H 0.9309 -0.0676 0.4260 0.107 Uiso 1 1 calc R
H27B H 0.9501 0.0640 0.4173 0.107 Uiso 1 1 calc R
H27C H 0.9117 0.0138 0.3559 0.107 Uiso 1 1 calc R
C28 C 0.6094(4) 0.1995(2) 0.29897(12) 0.0461(6) Uani 1 1 d U
C29 C 0.5420(5) 0.1530(3) 0.25178(14) 0.0618(7) Uani 1 1 d U
H29A H 0.4436 0.1124 0.2568 0.074 Uiso 1 1 calc R
C30 C 0.6466(5) 0.1769(3) 0.19425(14) 0.0627(8) Uani 1 1 d U
H30A H 0.6299 0.1544 0.1549 0.075 Uiso 1 1 calc R
C31 C 0.7761(4) 0.2385(2) 0.20617(12) 0.0484(6) Uani 1 1 d U
C32 C 0.9176(4) 0.2892(2) 0.16276(13) 0.0541(7) Uani 1 1 d U
H32A H 1.0465 0.2694 0.1863 0.065 Uiso 1 1 calc R
H32B H 0.9411 0.2506 0.1251 0.065 Uiso 1 1 calc R
H1 H 0.859(4) 0.490(3) 0.2216(10) 0.065 Uiso 1 1 d D
H2 H 0.852(4) 0.541(2) 0.2747(12) 0.065 Uiso 1 1 d D
H4 H 1.298(4) 0.5574(18) 0.2580(13) 0.065 Uiso 1 1 d D
H3 H 1.202(3) 0.479(2) 0.2485(13) 0.065 Uiso 1 1 d D

loop_
_atom_site_aniso_label
_atom_site_aniso_U_11
_atom_site_aniso_U_22
_atom_site_aniso_U_33
_atom_site_aniso_U_23
_atom_site_aniso_U_13
_atom_site_aniso_U_12
N1 0.0427(11) 0.0459(12) 0.0443(12) -0.0150(9) 0.0081(9) -0.0118(9)
N2 0.0444(11) 0.0436(11) 0.0330(10) -0.0077(8) 0.0017(8) -0.0127(9)
N3 0.0391(11) 0.0454(12) 0.0409(11) -0.0136(9) 0.0051(8) -0.0125(9)
N4 0.0376(11) 0.0504(12) 0.0444(11) -0.0156(9) -0.0008(8) -0.0164(9)
N5 0.0444(11) 0.0454(11) 0.0352(10) -0.0055(9) -0.0004(9) -0.0148(9)
N6 0.0429(11) 0.0456(12) 0.0513(12) -0.0155(10) 0.0043(9) -0.0166(9)
O1 0.0534(14) 0.178(3) 0.0913(18) -0.0879(19) 0.0144(12) -0.0321(15)
O2 0.0589(13) 0.0947(17) 0.0694(14) 0.0006(12) 0.0012(11) -0.0268(12)
C1 0.0556(16) 0.074(2) 0.0591(18) -0.0106(15) 0.0158(14) -0.0202(15)
C2 0.0559(15) 0.0528(14) 0.0458(14) -0.0242(12) 0.0030(11) -0.0149(12)
C3 0.0424(13) 0.0495(13) 0.0395(13) -0.0178(10) 0.0005(10) -0.0154(11)
C4 0.0506(15) 0.0643(16) 0.0357(13) -0.0158(11) 0.0055(11) -0.0179(13)
C5 0.0468(14) 0.0518(15) 0.0400(13) -0.0031(11) -0.0008(11) -0.0171(12)
C6 0.0358(12) 0.0403(12) 0.0389(12) -0.0049(10) -0.0021(10) -0.0136(10)
C7 0.0363(12) 0.0419(13) 0.0426(13) -0.0041(10) 0.0017(10) -0.0116(10)
C8 0.0510(15) 0.0443(14) 0.0517(15) -0.0055(11) -0.0001(12) -0.0120(11)
C9 0.077(2) 0.0532(17) 0.0685(19) -0.0071(14) 0.0083(16) -0.0315(15)
C10 0.0385(13) 0.0541(16) 0.0642(17) -0.0076(13) 0.0033(12) -0.0161(12)
C11 0.0543(18) 0.090(2) 0.085(2) -0.0106(18) -0.0089(16) -0.0350(17)
C12 0.0399(13) 0.0420(13) 0.0422(12) -0.0078(10) 0.0051(10) -0.0125(11)
C13 0.0484(14) 0.0576(17) 0.0524(15) -0.0149(13) 0.0082(12) -0.0045(12)
C14 0.0653(16) 0.0532(16) 0.0436(14) -0.0171(12) 0.0071(12) -0.0125(13)
C15 0.0522(14) 0.0423(14) 0.0411(13) -0.0115(11) 0.0027(11) -0.0183(11)
C16 0.0594(15) 0.0533(15) 0.0483(15) -0.0174(12) 0.0005(12) -0.0280(12)
C17 0.0528(16) 0.082(2) 0.072(2) -0.0165(16) -0.0159(14) -0.0201(15)
C18 0.0528(15) 0.0488(14) 0.0460(14) -0.0194(11) 0.0091(11) -0.0166(12)
C19 0.0431(14) 0.0489(13) 0.0393(13) -0.0145(10) 0.0054(10) -0.0155(11)
C20 0.0534(16) 0.0666(17) 0.0391(14) -0.0129(12) -0.0004(12) -0.0162(13)
C21 0.0448(14) 0.0526(15) 0.0441(14) 0.0004(11) 0.0004(11) -0.0076(12)
C22 0.0334(12) 0.0420(12) 0.0444(13) -0.0031(10) 0.0048(10) -0.0101(10)
C23 0.0401(13) 0.0410(13) 0.0548(14) -0.0065(11) 0.0068(11) -0.0138(10)
C24 0.0448(14) 0.0590(17) 0.083(2) -0.0107(15) 0.0059(14) -0.0222(13)
C25 0.0528(19) 0.101(3) 0.105(3) -0.006(2) 0.0303(18) -0.0213(18)
C26 0.0619(16) 0.0426(14) 0.0643(17) -0.0019(12) 0.0095(14) -0.0125(12)
C27 0.0644(18) 0.0582(19) 0.074(2) -0.0075(15) 0.0077(16) 0.0047(14)
C28 0.0455(14) 0.0396(14) 0.0549(14) -0.0100(11) 0.0021(11) -0.0144(11)
C29 0.0734(19) 0.0564(17) 0.0667(18) -0.0128(14) -0.0015(15) -0.0353(15)
C30 0.085(2) 0.0577(18) 0.0551(16) -0.0195(14) -0.0005(15) -0.0294(15)
C31 0.0564(16) 0.0404(14) 0.0481(14) -0.0146(11) 0.0050(12) -0.0099(11)
C32 0.0555(16) 0.0511(15) 0.0527(16) -0.0184(12) 0.0112(12) -0.0063(12)

loop_
_atom_type_symbol
_atom_type_description
_atom_type_scat_dispersion_real
_atom_type_scat_dispersion_imag
_atom_type_scat_source
C C 0.0033 0.0016 'International Tables Vol C Tables 4.2.6.8 and 6.1.1.4'
H H 0.0000 0.0000 'International Tables Vol C Tables 4.2.6.8 and 6.1.1.4'
N N 0.0061 0.0033 'International Tables Vol C Tables 4.2.6.8 and 6.1.1.4'
O O 0.0106 0.0060 'International Tables Vol C Tables 4.2.6.8 and 6.1.1.4'

loop_
_geom_angle_atom_site_label_1
_geom_angle_atom_site_label_2
_geom_angle_atom_site_label_3
_geom_angle
C1 N1 C2 109.9(2)
C1 N1 C32 108.5(2)
C2 N1 C32 110.3(2)
C6 N2 C3 110.41(19)
C12 N3 C15 110.52(19)
C17 N4 C18 110.5(2)
C17 N4 C16 108.5(2)
C18 N4 C16 109.80(19)
C19 N5 C22 110.7(2)
C28 N6 C31 110.9(2)
N1 C2 C3 114.3(2)
C4 C3 N2 106.7(2)
C4 C3 C2 131.6(2)
N2 C3 C2 121.7(2)
C3 C4 C5 108.2(2)
C6 C5 C4 108.1(2)
C5 C6 N2 106.6(2)
C5 C6 C7 131.4(2)
N2 C6 C7 121.79(19)
C12 C7 C6 112.89(19)
C12 C7 C8 108.1(2)
C6 C7 C8 110.00(19)
C12 C7 C10 107.71(19)
C6 C7 C10 108.8(2)
C8 C7 C10 109.2(2)
C9 C8 C7 115.4(2)
C11 C10 C7 114.9(2)
N3 C12 C13 106.4(2)
N3 C12 C7 124.0(2)
C13 C12 C7 129.4(2)
C12 C13 C14 108.1(2)
C15 C14 C13 108.6(2)
C14 C15 N3 106.4(2)
C14 C15 C16 131.0(2)
N3 C15 C16 122.5(2)
C15 C16 N4 113.7(2)
N4 C18 C19 113.80(19)
C20 C19 N5 106.6(2)
C20 C19 C18 131.3(2)
N5 C19 C18 122.1(2)
C19 C20 C21 108.2(2)
C22 C21 C20 108.3(2)
C21 C22 N5 106.2(2)
C21 C22 C23 131.4(2)
N5 C22 C23 121.9(2)
C22 C23 C28 112.4(2)
C22 C23 C26 110.4(2)
C28 C23 C26 108.8(2)
C22 C23 C24 108.0(2)
C28 C23 C24 108.4(2)
C26 C23 C24 108.7(2)
C25 C24 C23 115.2(2)
C27 C26 C23 115.6(2)
C29 C28 N6 106.1(2)
C29 C28 C23 129.9(2)
N6 C28 C23 123.9(2)
C28 C29 C30 108.4(3)
C31 C30 C29 108.2(2)
C30 C31 N6 106.4(2)
C30 C31 C32 131.1(2)
N6 C31 C32 122.5(2)
N1 C32 C31 113.9(2)

loop_
_geom_bond_atom_site_label_1
_geom_bond_atom_site_label_2
_geom_bond_distance
N1 C1 1.464(3)
N1 C2 1.476(3)
N1 C32 1.480(3)
N2 C6 1.377(3)
N2 C3 1.380(3)
N3 C12 1.370(3)
N3 C15 1.378(3)
N4 C17 1.466(3)
N4 C18 1.476(3)
N4 C16 1.480(3)
N5 C19 1.372(3)
N5 C22 1.377(3)
N6 C28 1.371(3)
N6 C31 1.378(3)
C2 C3 1.481(4)
C3 C4 1.358(3)
C4 C5 1.417(4)
C5 C6 1.362(3)
C6 C7 1.519(3)
C7 C12 1.509(3)
C7 C8 1.546(3)
C7 C10 1.557(3)
C8 C9 1.518(4)
C10 C11 1.509(4)
C12 C13 1.371(3)
C13 C14 1.398(4)
C14 C15 1.359(3)
C15 C16 1.478(4)
C18 C19 1.483(3)
C19 C20 1.359(3)
C20 C21 1.410(4)
C21 C22 1.362(3)
C22 C23 1.513(3)
C23 C28 1.515(4)
C23 C26 1.545(4)
C23 C24 1.558(4)
C24 C25 1.506(4)
C26 C27 1.514(4)
C28 C29 1.365(4)
C29 C30 1.408(4)
C30 C31 1.357(4)
C31 C32 1.487(4)

loop_
_geom_hbond_atom_site_label_D
_geom_hbond_atom_site_label_H
_geom_hbond_atom_site_label_A
_geom_hbond_distance_DH
_geom_hbond_distance_HA
_geom_hbond_distance_DA
_geom_hbond_angle_DHA
_geom_hbond_site_symmetry_A
N2 H2A O2 0.86 2.19 2.989(3) 154.3 1_455
N3 H3A N2 0.86 2.59 3.026(3) 112.3 .
O1 H1 N1 0.861(18) 2.042(19) 2.803(3) 147(3) .
O1 H2 N4 0.861(18) 2.010(18) 2.823(3) 157(3) .
O2 H3 O1 0.916(17) 1.824(17) 2.736(4) 174(3) .

loop_
_geom_torsion_atom_site_label_1
_geom_torsion_atom_site_label_2
_geom_torsion_atom_site_label_3
_geom_torsion_atom_site_label_4
_geom_torsion
C1 N1 C2 C3 -70.9(3)
C32 N1 C2 C3 169.6(2)
C6 N2 C3 C4 0.5(3)
C6 N2 C3 C2 -178.5(2)
N1 C2 C3 C4 104.4(3)
N1 C2 C3 N2 -76.8(3)
N2 C3 C4 C5 -0.4(3)
C2 C3 C4 C5 178.5(2)
C3 C4 C5 C6 0.2(3)
C4 C5 C6 N2 0.1(3)
C4 C5 C6 C7 -174.6(2)
C3 N2 C6 C5 -0.4(3)
C3 N2 C6 C7 175.0(2)
C5 C6 C7 C12 -134.1(3)
N2 C6 C7 C12 51.8(3)
C5 C6 C7 C8 -13.2(4)
N2 C6 C7 C8 172.6(2)
C5 C6 C7 C10 106.4(3)
N2 C6 C7 C10 -67.8(3)
C12 C7 C8 C9 52.5(3)
C6 C7 C8 C9 -71.2(3)
C10 C7 C8 C9 169.4(2)
C12 C7 C10 C11 178.2(2)
C6 C7 C10 C11 -59.1(3)
C8 C7 C10 C11 60.9(3)
C15 N3 C12 C13 0.5(3)
C15 N3 C12 C7 175.1(2)
C6 C7 C12 N3 14.5(3)
C8 C7 C12 N3 -107.4(3)
C10 C7 C12 N3 134.6(2)
C6 C7 C12 C13 -172.2(2)
C8 C7 C12 C13 65.8(3)
C10 C7 C12 C13 -52.1(3)
N3 C12 C13 C14 -0.2(3)
C7 C12 C13 C14 -174.4(2)
C12 C13 C14 C15 -0.1(3)
C13 C14 C15 N3 0.4(3)
C13 C14 C15 C16 -176.4(3)
C12 N3 C15 C14 -0.5(3)
C12 N3 C15 C16 176.5(2)
C14 C15 C16 N4 104.8(3)
N3 C15 C16 N4 -71.5(3)
C17 N4 C16 C15 179.7(2)
C18 N4 C16 C15 -59.5(3)
C17 N4 C18 C19 -67.5(3)
C16 N4 C18 C19 172.9(2)
C22 N5 C19 C20 -0.5(3)
C22 N5 C19 C18 179.6(2)
N4 C18 C19 C20 101.2(3)
N4 C18 C19 N5 -79.1(3)
N5 C19 C20 C21 0.5(3)
C18 C19 C20 C21 -179.7(2)
C19 C20 C21 C22 -0.3(3)
C20 C21 C22 N5 0.0(3)
C20 C21 C22 C23 -172.2(2)
C19 N5 C22 C21 0.3(2)
C19 N5 C22 C23 173.4(2)
C21 C22 C23 C28 -140.1(3)
N5 C22 C23 C28 48.8(3)
C21 C22 C23 C26 -18.4(3)
N5 C22 C23 C26 170.4(2)
C21 C22 C23 C24 100.3(3)
N5 C22 C23 C24 -70.8(3)
C22 C23 C24 C25 -54.9(3)
C28 C23 C24 C25 -176.9(2)
C26 C23 C24 C25 64.9(3)
C22 C23 C26 C27 -69.7(3)
C28 C23 C26 C27 54.1(3)
C24 C23 C26 C27 172.0(3)
C31 N6 C28 C29 0.9(3)
C31 N6 C28 C23 176.9(2)
C22 C23 C28 C29 -165.0(3)
C26 C23 C28 C29 72.5(3)
C24 C23 C28 C29 -45.6(4)
C22 C23 C28 N6 20.1(3)
C26 C23 C28 N6 -102.5(3)
C24 C23 C28 N6 139.4(2)
N6 C28 C29 C30 -0.2(3)
C23 C28 C29 C30 -175.9(3)
C28 C29 C30 C31 -0.5(3)
C29 C30 C31 N6 1.0(3)
C29 C30 C31 C32 -178.0(3)
C28 N6 C31 C30 -1.2(3)
C28 N6 C31 C32 177.9(2)
C1 N1 C32 C31 175.9(2)
C2 N1 C32 C31 -63.8(3)
C30 C31 C32 N1 103.1(3)
N6 C31 C32 N1 -75.7(3)
